data_2211982
loop_
_publ_author_name
'Sefero\(glu, Zeynel'
'H\"okelek, Tuncer'
'\,Sahin, Ertan'
'Ertan , Nermin'

_publ_section_title
;
 1-Methyl-2-phenyl-3-(1,3,4-thiadiazol-2-yldiazenyl)-1<i>H</i>-indole
;
_journal_coeditor_code XU2181
_journal_issue 1
_journal_name_full 'Acta Crystallographica Section E'
_journal_page_first o148
_journal_page_last o150
_journal_paper_doi 10.1107/S160053680605210X
_journal_volume 63
_journal_year 2007
_chemical_formula_iupac 'C17 H13 N5 S'
_chemical_formula_moiety 'C17 H13 N5 S'
_chemical_formula_sum 'C17 H13 N5 S'
_chemical_formula_weight 319.38
_chemical_melting_point 458.5(5)
_chemical_name_systematic
;
1-Methyl-2-phenyl-3-(thiadiazol-2-yldiazenyl)-1H-indole
;
_space_group_IT_number 14
_symmetry_cell_setting monoclinic
_symmetry_space_group_name_Hall '-P 2yn'
_symmetry_space_group_name_H-M 'P 1 21/n 1'
_atom_sites_solution_hydrogens geom
_atom_sites_solution_primary direct
_atom_sites_solution_secondary difmap
_audit_creation_method SHELXL-97
_cell_angle_alpha 90.00
_cell_angle_beta 104.4222(14)
_cell_angle_gamma 90.00
_cell_formula_units_Z 4
_cell_length_a 8.0288(2)
_cell_length_b 17.3757(3)
_cell_length_c 11.1899(3)
_cell_measurement_reflns_used 7865
_cell_measurement_temperature 294(2)
_cell_measurement_theta_max 30.5
_cell_measurement_theta_min 2.2
_cell_volume 1511.86(6)
_computing_cell_refinement CrystalClear
_computing_data_collection 'CrystalClear (Rigaku/MSC, 2005)'
_computing_data_reduction CrystalClear
_computing_molecular_graphics 'ORTEP-3 for Windows (Farrugia, 1997)'
_computing_publication_material 'WinGX (Farrugia, 1999)'
_computing_structure_refinement 'SHELXL97 (Sheldrick, 1997)'
_computing_structure_solution 'SHELXS97 (Sheldrick, 1997)'
_diffrn_ambient_temperature 294(2)
_diffrn_measured_fraction_theta_full 0.99
_diffrn_measured_fraction_theta_max 0.99
_diffrn_measurement_device_type 'Rigaku R-AXIS RAPID-S'
_diffrn_measurement_method \w
_diffrn_radiation_monochromator graphite
_diffrn_radiation_source 'fine-focus sealed tube'
_diffrn_radiation_type MoK\a
_diffrn_radiation_wavelength 0.71073
_diffrn_reflns_av_R_equivalents 0.058
_diffrn_reflns_av_sigmaI/netI 0.036
_diffrn_reflns_limit_h_max 10
_diffrn_reflns_limit_h_min -11
_diffrn_reflns_limit_k_max 24
_diffrn_reflns_limit_k_min -24
_diffrn_reflns_limit_l_max 15
_diffrn_reflns_limit_l_min -15
_diffrn_reflns_number 44017
_diffrn_reflns_theta_full 30.7
_diffrn_reflns_theta_max 30.7
_diffrn_reflns_theta_min 2.2
_diffrn_standards_interval_count 0
_diffrn_standards_interval_time 0
_diffrn_standards_number 0
_exptl_absorpt_coefficient_mu 0.221
_exptl_absorpt_correction_T_max 0.958
_exptl_absorpt_correction_T_min 0.937
_exptl_absorpt_correction_type multi-scan
_exptl_absorpt_process_details '(Blessing, 1995)'
_exptl_crystal_colour orange
_exptl_crystal_density_diffrn 1.403
_exptl_crystal_density_method 'not measured'
_exptl_crystal_description block
_exptl_crystal_F_000 664
_exptl_crystal_size_max 0.30
_exptl_crystal_size_mid 0.20
_exptl_crystal_size_min 0.15
_refine_diff_density_max 0.22
_refine_diff_density_min -0.32
_refine_ls_extinction_coef 0.072(4)
_refine_ls_extinction_expression Fc^*^=kFc[1+0.001xFc^2^\l^3^/sin(2\q)]^-1/4^
_refine_ls_extinction_method SHELXL97
_refine_ls_goodness_of_fit_ref 1.052
_refine_ls_hydrogen_treatment refall
_refine_ls_matrix_type full
_refine_ls_number_parameters 261
_refine_ls_number_reflns 4636
_refine_ls_number_restraints 0
_refine_ls_restrained_S_all 1.052
_refine_ls_R_factor_all 0.075
_refine_ls_R_factor_gt 0.053
_refine_ls_shift/su_max 0.001
_refine_ls_shift/su_mean 0.000
_refine_ls_structure_factor_coef Fsqd
_refine_ls_weighting_details 'calc w=1/[\s^2^(Fo^2^)+(0.0634P)^2^+0.1946P] where P=(Fo^2^+2Fc^2^)/3'
_refine_ls_weighting_scheme calc
_refine_ls_wR_factor_gt 0.129
_refine_ls_wR_factor_ref 0.146
_reflns_number_gt 3243
_reflns_number_total 4636
_reflns_threshold_expression I>2\s(I)
_cod_data_source_file xu2181.cif
_cod_data_source_block I
_cod_depositor_comments
;
The following automatic conversions were performed:

'_chemical_melting_point' value '458-459' was changed to '458.5(5)' -
the average value was taken and precision was estimated.

Automatic conversion script
Id: cif_fix_values 1646 2011-03-28 12:23:43Z adriana 

The following automatic conversions were performed:

'_chemical_melting_point' value '458-459' was changed to '458.5(5)' -
the average value was taken and precision was estimated.

Automatic conversion script
Id: cif_fix_values 1715 2011-07-08 13:25:40Z adriana 
;
_cod_original_sg_symbol_H-M 'P 21/n'
_cod_database_code 2211982
_cod_database_fobs_code 2211982

loop_
_symmetry_equiv_pos_as_xyz
'x, y, z'
'-x+1/2, y+1/2, -z+1/2'
'-x, -y, -z'
'x-1/2, -y-1/2, z-1/2'

loop_
_atom_site_type_symbol
_atom_site_label
_atom_site_fract_x
_atom_site_fract_y
_atom_site_fract_z
_atom_site_U_iso_or_equiv
_atom_site_adp_type
_atom_site_calc_flag
_atom_site_occupancy
S S1 0.93379(6) 0.84130(3) 0.30097(4) 0.06030(17) Uani d 1
N N1 1.36363(18) 1.13728(8) 0.45217(13) 0.0539(3) Uani d 1
N N2 1.15927(16) 0.95625(7) 0.42387(12) 0.0488(3) Uani d 1
N N3 1.16554(18) 0.90206(8) 0.50322(13) 0.0539(3) Uani d 1
N N4 1.0484(2) 0.77921(9) 0.51275(15) 0.0741(5) Uani d 1
N N5 0.9337(3) 0.72707(10) 0.44322(18) 0.0783(5) Uani d 1
C C1 1.0609(2) 0.84120(9) 0.45043(15) 0.0526(4) Uani d 1
C C2 0.8666(3) 0.75235(11) 0.3341(2) 0.0654(5) Uani d 1
C C3 1.25267(19) 1.02035(9) 0.46672(14) 0.0474(3) Uani d 1
C C4 1.35691(19) 1.04035(9) 0.58715(14) 0.0495(3) Uani d 1
C C5 1.3948(2) 1.00621(12) 0.70391(16) 0.0588(4) Uani d 1
C C6 1.4909(3) 1.04732(14) 0.80262(19) 0.0707(5) Uani d 1
C C7 1.5517(3) 1.12075(14) 0.7882(2) 0.0736(5) Uani d 1
C C8 1.5205(2) 1.15518(12) 0.6738(2) 0.0656(5) Uani d 1
C C9 1.4224(2) 1.11385(10) 0.57446(16) 0.0542(4) Uani d 1
C C10 1.2589(2) 1.08230(9) 0.38653(15) 0.0493(3) Uani d 1
C C11 1.1691(2) 1.09045(9) 0.25617(15) 0.0508(4) Uani d 1
C C12 0.9945(2) 1.07352(11) 0.21927(17) 0.0588(4) Uani d 1
C C13 0.9077(3) 1.07847(12) 0.09629(18) 0.0662(5) Uani d 1
C C14 0.9936(3) 1.09900(11) 0.00871(18) 0.0668(5) Uani d 1
C C15 1.1658(3) 1.11659(11) 0.04380(18) 0.0670(5) Uani d 1
C C16 1.2536(3) 1.11259(11) 0.16715(17) 0.0600(4) Uani d 1
C C17 1.3990(3) 1.21343(12) 0.4109(2) 0.0737(5) Uani d 1
H H21 0.780(3) 0.7247(13) 0.270(2) 0.083(7) Uiso d 1
H H51 1.357(3) 0.9553(12) 0.7125(18) 0.069(6) Uiso d 1
H H61 1.516(3) 1.0225(13) 0.882(2) 0.083(7) Uiso d 1
H H71 1.620(3) 1.1513(13) 0.863(2) 0.092(7) Uiso d 1
H H81 1.560(3) 1.2087(15) 0.668(2) 0.093(7) Uiso d 1
H H121 0.937(3) 1.0555(12) 0.2809(18) 0.072(6) Uiso d 1
H H131 0.782(3) 1.0639(13) 0.070(2) 0.088(7) Uiso d 1
H H141 0.934(3) 1.1012(12) -0.075(2) 0.081(6) Uiso d 1
H H151 1.228(3) 1.1305(13) -0.019(2) 0.090(7) Uiso d 1
H H161 1.370(2) 1.1271(10) 0.1909(17) 0.055(5) Uiso d 1
H H171 1.383(4) 1.2519(18) 0.477(3) 0.122(10) Uiso d 1
H H172 1.321(4) 1.2289(16) 0.336(3) 0.111(9) Uiso d 1
H H173 1.522(3) 1.2153(14) 0.406(2) 0.103(8) Uiso d 1

loop_
_atom_site_aniso_label
_atom_site_aniso_U_11
_atom_site_aniso_U_22
_atom_site_aniso_U_33
_atom_site_aniso_U_12
_atom_site_aniso_U_13
_atom_site_aniso_U_23
S1 0.0714(3) 0.0561(3) 0.0524(3) -0.00031(19) 0.0134(2) -0.00063(17)
N1 0.0547(8) 0.0487(7) 0.0582(8) -0.0029(6) 0.0135(6) 0.0005(6)
N2 0.0513(7) 0.0480(7) 0.0493(7) 0.0025(5) 0.0164(6) 0.0014(5)
N3 0.0614(8) 0.0513(7) 0.0497(7) -0.0010(6) 0.0151(6) 0.0038(6)
N4 0.0946(13) 0.0607(9) 0.0645(10) -0.0127(8) 0.0150(9) 0.0136(7)
N5 0.0924(13) 0.0595(9) 0.0835(12) -0.0167(8) 0.0230(10) 0.0051(8)
C1 0.0589(9) 0.0504(8) 0.0511(9) 0.0015(7) 0.0184(7) 0.0041(6)
C2 0.0706(12) 0.0566(10) 0.0716(12) -0.0068(9) 0.0228(10) -0.0098(9)
C3 0.0464(8) 0.0489(8) 0.0473(8) 0.0013(6) 0.0127(6) -0.0001(6)
C4 0.0442(7) 0.0552(8) 0.0494(8) 0.0036(6) 0.0122(6) -0.0024(6)
C5 0.0531(9) 0.0685(11) 0.0527(9) 0.0053(8) 0.0094(7) 0.0025(8)
C6 0.0644(11) 0.0906(15) 0.0510(10) 0.0080(10) 0.0028(8) -0.0022(9)
C7 0.0612(11) 0.0888(15) 0.0643(12) 0.0009(10) 0.0032(9) -0.0180(10)
C8 0.0569(10) 0.0686(12) 0.0682(12) -0.0023(8) 0.0095(8) -0.0145(9)
C9 0.0477(8) 0.0577(9) 0.0567(9) 0.0014(7) 0.0122(7) -0.0052(7)
C10 0.0472(8) 0.0481(8) 0.0535(8) 0.0016(6) 0.0139(6) 0.0005(6)
C11 0.0550(8) 0.0456(7) 0.0518(8) 0.0039(6) 0.0128(7) 0.0030(6)
C12 0.0573(10) 0.0634(10) 0.0552(9) 0.0007(8) 0.0132(8) 0.0029(7)
C13 0.0615(11) 0.0691(11) 0.0620(11) 0.0008(9) 0.0040(8) 0.0014(8)
C14 0.0822(13) 0.0614(10) 0.0515(10) 0.0096(9) 0.0066(9) 0.0067(8)
C15 0.0817(13) 0.0659(11) 0.0560(10) 0.0104(9) 0.0222(9) 0.0145(8)
C16 0.0596(10) 0.0602(10) 0.0612(10) 0.0033(8) 0.0172(8) 0.0122(8)
C17 0.0848(15) 0.0525(10) 0.0823(15) -0.0142(10) 0.0182(12) 0.0031(10)

loop_
_atom_type_symbol
_atom_type_description
_atom_type_scat_dispersion_real
_atom_type_scat_dispersion_imag
_atom_type_scat_source
C C 0.0033 0.0016 'International Tables Vol C Tables 4.2.6.8 and 6.1.1.4'
H H 0.0000 0.0000 'International Tables Vol C Tables 4.2.6.8 and 6.1.1.4'
N N 0.0061 0.0033 'International Tables Vol C Tables 4.2.6.8 and 6.1.1.4'
S S 0.1246 0.1234 'International Tables Vol C Tables 4.2.6.8 and 6.1.1.4'

loop_
_geom_angle_atom_site_label_1
_geom_angle_atom_site_label_2
_geom_angle_atom_site_label_3
_geom_angle
_geom_angle_publ_flag
C2 S1 C1 86.07(10) y
C10 N1 C9 109.74(14) y
C10 N1 C17 127.69(16) ?
C9 N1 C17 122.23(16) ?
N3 N2 C3 115.61(13) y
N2 N3 C1 110.39(14) y
C1 N4 N5 111.71(16) y
C2 N5 N4 111.95(16) y
N4 C1 N3 121.48(16) y
N4 C1 S1 114.45(14) y
N3 C1 S1 124.05(12) y
N5 C2 S1 115.81(16) y
N5 C2 H21 125.0(13) ?
S1 C2 H21 119.2(13) ?
N2 C3 C10 120.28(14) ?
N2 C3 C4 131.87(14) ?
C10 C3 C4 107.85(14) ?
C5 C4 C9 118.79(16) ?
C5 C4 C3 135.44(16) ?
C9 C4 C3 105.68(14) ?
C6 C5 C4 118.49(19) ?
C6 C5 H51 122.1(12) ?
C4 C5 H51 119.4(12) ?
C5 C6 C7 121.7(2) ?
C5 C6 H61 117.0(14) ?
C7 C6 H61 121.3(13) ?
C8 C7 C6 121.22(19) ?
C8 C7 H71 118.1(13) ?
C6 C7 H71 120.7(13) ?
C7 C8 C9 117.0(2) ?
C7 C8 H81 118.9(14) ?
C9 C8 H81 123.9(14) ?
C8 C9 N1 128.33(18) ?
C8 C9 C4 122.77(18) ?
N1 C9 C4 108.79(14) ?
N1 C10 C3 107.91(14) ?
N1 C10 C11 123.69(14) ?
C3 C10 C11 128.39(14) ?
C12 C11 C16 118.75(16) ?
C12 C11 C10 119.02(15) ?
C16 C11 C10 122.20(16) ?
C13 C12 C11 120.25(18) ?
C13 C12 H121 120.9(12) ?
C11 C12 H121 118.7(11) ?
C14 C13 C12 120.43(19) ?
C14 C13 H131 120.1(12) ?
C12 C13 H131 119.4(13) ?
C15 C14 C13 120.03(19) ?
C15 C14 H141 120.3(14) ?
C13 C14 H141 119.6(14) ?
C14 C15 C16 119.95(19) ?
C14 C15 H151 120.1(14) ?
C16 C15 H151 119.9(14) ?
C15 C16 C11 120.57(19) ?
C15 C16 H161 119.4(11) ?
C11 C16 H161 120.0(11) ?
N1 C17 H173 108.7(15) ?
N1 C17 H171 107.0(16) ?
H173 C17 H171 109(2) ?
N1 C17 H172 113.6(17) ?
H173 C17 H172 112(2) ?
H171 C17 H172 106(2) ?

loop_
_geom_bond_atom_site_label_1
_geom_bond_atom_site_label_2
_geom_bond_distance
_geom_bond_publ_flag
S1 C2 1.708(2) y
S1 C1 1.7286(19) y
N1 C9 1.393(2) y
N1 C17 1.453(2) ?
N2 N3 1.2866(18) y
N2 C3 1.361(2) y
N3 C1 1.388(2) y
N4 N5 1.384(2) ?
N5 C2 1.284(3) y
C1 N4 1.300(2) y
C2 H21 0.99(2) ?
C3 C10 1.410(2) ?
C3 C4 1.441(2) ?
C4 C5 1.398(2) ?
C4 C9 1.402(2) ?
C5 C6 1.379(3) ?
C5 H51 0.95(2) ?
C6 H61 0.96(2) ?
C7 C8 1.378(3) ?
C7 C6 1.390(3) ?
C7 H71 1.03(3) ?
C8 H81 0.99(3) ?
C9 C8 1.392(3) ?
C10 N1 1.361(2) ?
C11 C12 1.391(3) ?
C11 C16 1.392(2) ?
C11 C10 1.464(2) ?
C12 C13 1.382(3) ?
C12 H121 0.97(2) ?
C13 C14 1.379(3) ?
C13 H131 1.01(2) ?
C14 H141 0.94(2) ?
C15 C14 1.374(3) ?
C15 H151 0.98(3) ?
C16 C15 1.386(3) ?
C16 H161 0.939(18) ?
C17 H173 1.00(3) ?
C17 H171 1.03(3) ?
C17 H172 0.95(3) ?

loop_
_geom_torsion_atom_site_label_1
_geom_torsion_atom_site_label_2
_geom_torsion_atom_site_label_3
_geom_torsion_atom_site_label_4
_geom_torsion
C2 S1 C1 N4 0.31(15)
C2 S1 C1 N3 -178.14(15)
C1 S1 C2 N5 -0.46(17)
C10 N1 C9 C8 -174.49(17)
C17 N1 C9 C8 -0.6(3)
C10 N1 C9 C4 1.65(18)
C17 N1 C9 C4 175.52(17)
C3 N2 N3 C1 177.79(12)
N3 N2 C3 C10 178.12(14)
N3 N2 C3 C4 -1.5(2)
N2 N3 C1 N4 179.01(16)
N2 N3 C1 S1 -2.6(2)
C1 N4 N5 C2 -0.2(3)
N4 N5 C2 S1 0.5(2)
N3 C1 N4 N5 178.38(16)
S1 C1 N4 N5 -0.1(2)
N2 C3 C10 N1 -178.54(13)
C4 C3 C10 N1 1.14(17)
N2 C3 C10 C11 2.8(2)
C4 C3 C10 C11 -177.56(15)
N2 C3 C4 C5 -4.2(3)
C10 C3 C4 C5 176.13(18)
N2 C3 C4 C9 179.48(16)
C10 C3 C4 C9 -0.14(17)
C5 C4 C9 C8 -1.5(2)
C3 C4 C9 C8 175.51(16)
C5 C4 C9 N1 -177.90(14)
C3 C4 C9 N1 -0.88(17)
C9 C4 C5 C6 2.0(2)
C3 C4 C5 C6 -173.94(18)
C4 C5 C6 C7 -0.8(3)
C8 C7 C6 C5 -1.0(3)
C6 C7 C8 C9 1.4(3)
N1 C9 C8 C7 175.44(18)
C4 C9 C8 C7 -0.2(3)
C3 C10 N1 C9 -1.72(17)
C11 C10 N1 C9 177.06(14)
C3 C10 N1 C17 -175.16(18)
C11 C10 N1 C17 3.6(3)
C12 C11 C10 N1 -131.42(17)
C16 C11 C10 N1 50.4(2)
C12 C11 C10 C3 47.1(2)
C16 C11 C10 C3 -131.13(18)
C16 C11 C12 C13 0.2(3)
C10 C11 C12 C13 -178.04(16)
C12 C11 C16 C15 -0.9(3)
C10 C11 C16 C15 177.29(16)
C11 C12 C13 C14 1.0(3)
C12 C13 C14 C15 -1.6(3)
C16 C15 C14 C13 0.9(3)
C11 C16 C15 C14 0.4(3)

loop_
_cod_related_entry_id
_cod_related_entry_database
_cod_related_entry_code
1 ChemSpider 21178043
